data_1558581
loop_
_publ_author_name
'Mao, Xu-Dong'
'Zhang, Cheng-Gang'
'Chen, Ting'
'Zhao, Sen-Miao'
'Chou, Gui-Xin'

_publ_section_title
;
 Cytotoxic Diterpenoids from <i>Caryopteris aureoglandulosa</i>.
;
_journal_issue 7
_journal_name_full 'Journal of natural products'
_journal_page_first 2093
_journal_page_last 2101
_journal_paper_doi 10.1021/acs.jnatprod.9b01052
_journal_volume 83
_journal_year 2020
_chemical_absolute_configuration rmad
_chemical_formula_moiety 'C19 H14 O7'
_chemical_formula_sum 'C19 H14 O7'
_chemical_formula_weight 354.30
_space_group_crystal_system orthorhombic
_space_group_IT_number 19
_space_group_name_Hall 'P 2ac 2ab'
_space_group_name_H-M_alt 'P 21 21 21'
_atom_sites_solution_hydrogens geom
_atom_sites_solution_primary dual
_audit_creation_date 2019-06-17
_audit_creation_method
;
Olex2 1.2
(compiled 2018.05.29 svn.r3508 for OlexSys, GUI svn.r5506)
;
_cell_angle_alpha 90
_cell_angle_beta 90
_cell_angle_gamma 90
_cell_formula_units_Z 12
_cell_length_a 8.4122(5)
_cell_length_b 20.1750(11)
_cell_length_c 26.6799(16)
_cell_measurement_reflns_used 9822
_cell_measurement_temperature 277(2)
_cell_measurement_theta_max 74.535
_cell_measurement_theta_min 3.973
_cell_volume 4528.0(5)
_computing_cell_refinement 'SAINT V8.38A (?, 2016)'
_computing_data_reduction 'SAINT V8.38A (?, 2016)'
_computing_molecular_graphics 'Olex2 (Dolomanov et al., 2009)'
_computing_publication_material 'Olex2 (Dolomanov et al., 2009)'
_computing_structure_refinement 'ShelXL (Sheldrick, 2015)'
_computing_structure_solution 'ShelXT (Sheldrick, 2015)'
_diffrn_ambient_temperature 277.0
_diffrn_measured_fraction_theta_full 0.960
_diffrn_measured_fraction_theta_max 0.963
_diffrn_measurement_device_type 'Bruker APEX-II CCD'
_diffrn_measurement_method '\f and \w scans'
_diffrn_radiation_type CuK\a
_diffrn_radiation_wavelength 1.54178
_diffrn_reflns_av_R_equivalents 0.0589
_diffrn_reflns_av_unetI/netI 0.0372
_diffrn_reflns_Laue_measured_fraction_full 0.960
_diffrn_reflns_Laue_measured_fraction_max 0.963
_diffrn_reflns_limit_h_max 10
_diffrn_reflns_limit_h_min -10
_diffrn_reflns_limit_k_max 25
_diffrn_reflns_limit_k_min -24
_diffrn_reflns_limit_l_max 31
_diffrn_reflns_limit_l_min -33
_diffrn_reflns_number 49200
_diffrn_reflns_point_group_measured_fraction_full 0.961
_diffrn_reflns_point_group_measured_fraction_max 0.963
_diffrn_reflns_theta_full 67.679
_diffrn_reflns_theta_max 74.528
_diffrn_reflns_theta_min 2.746
_diffrn_standards_number 0
_exptl_absorpt_coefficient_mu 1.019
_exptl_absorpt_correction_T_max 0.7538
_exptl_absorpt_correction_T_min 0.6401
_exptl_absorpt_correction_type multi-scan
_exptl_absorpt_process_details
'SADABS-2016/2 (Bruker,2016/2) was used for absorption correction. wR2(int) was 0.1584 before and 0.0781 after correction. The Ratio of minimum to maximum transmission is 0.8492. The \l/2 correction factor is Not present.'
_exptl_crystal_colour colourless
_exptl_crystal_colour_primary colourless
_exptl_crystal_density_diffrn 1.559
_exptl_crystal_description plate
_exptl_crystal_F_000 2208
_exptl_crystal_size_max 0.15
_exptl_crystal_size_mid 0.06
_exptl_crystal_size_min 0.04
_refine_diff_density_max 0.687
_refine_diff_density_min -0.541
_refine_diff_density_rms 0.133
_refine_ls_abs_structure_details
;
 Flack x determined using 3359 quotients [(I+)-(I-)]/[(I+)+(I-)]
 (Parsons, Flack and Wagner, Acta Cryst. B69 (2013) 249-259).
;
_refine_ls_abs_structure_Flack -0.05(5)
_refine_ls_extinction_method none
_refine_ls_goodness_of_fit_ref 1.067
_refine_ls_hydrogen_treatment constr
_refine_ls_matrix_type full
_refine_ls_number_parameters 712
_refine_ls_number_reflns 8932
_refine_ls_number_restraints 0
_refine_ls_restrained_S_all 1.067
_refine_ls_R_factor_all 0.0600
_refine_ls_R_factor_gt 0.0498
_refine_ls_shift/su_max 0.000
_refine_ls_shift/su_mean 0.000
_refine_ls_structure_factor_coef Fsqd
_refine_ls_weighting_details 'w=1/[\s^2^(Fo^2^)+(0.1441P)^2^] where P=(Fo^2^+2Fc^2^)/3'
_refine_ls_weighting_scheme calc
_refine_ls_wR_factor_gt 0.1489
_refine_ls_wR_factor_ref 0.1775
_reflns_Friedel_coverage 0.786
_reflns_Friedel_fraction_full 0.963
_reflns_Friedel_fraction_max 0.963
_reflns_number_gt 8142
_reflns_number_total 8932
_reflns_threshold_expression 'I > 2\s(I)'
_cod_data_source_file np9b01052_si_004.cif
_cod_data_source_block 22019692_0m
_cod_depositor_comments 'Adding full bibliography for 1558578--1558581.cif.'
_cod_database_code 1558581
_shelx_shelxl_version_number 2018/3
_shelx_space_group_comment
;
The symmetry employed for this shelxl refinement is uniquely defined
by the following loop, which should always be used as a source of
symmetry information in preference to the above space-group names.
They are only intended as comments.
;
_shelx_estimated_absorpt_t_max 0.960
_shelx_estimated_absorpt_t_min 0.862
_olex2_refinement_description
;
1. Fixed Uiso
 At 1.2 times of:
  All C(H) groups, All C(H,H) groups
 At 1.5 times of:
  All C(H,H,H) groups, All O(H) groups
2.a Ternary CH refined with riding coordinates:
 C1(H1), C20(H20), C39(H39)
2.b Secondary CH2 refined with riding coordinates:
 C3(H3A,H3B), C17(H17A,H17B), C22(H22A,H22B), C41(H41A,H41B), C36(H36A,H36B),
 C21(H21A,H21B), C55(H55A,H55B), C2(H2A,H2B), C40(H40A,H40B)
2.c Aromatic/amide H refined with riding coordinates:
 C6(H6), C25(H25), C44(H44), C53(H53), C15(H15), C34(H34)
2.d Idealised Me refined as rotating group:
 C19(H19A,H19B,H19C), C57(H57A,H57B,H57C), C37(H37A,H37B,H37C)
2.e Idealised tetrahedral OH refined as rotating group:
 O3(H3), O17(H17), O10(H10), O7(H7), O21(H21), O14(H14)
;
_olex2_submission_special_instructions 'No special instructions were received'

loop_
_space_group_symop_operation_xyz
'x, y, z'
'-x+1/2, -y, z+1/2'
'-x, y+1/2, -z+1/2'
'x+1/2, -y+1/2, -z'

loop_
_atom_site_label
_atom_site_type_symbol
_atom_site_fract_x
_atom_site_fract_y
_atom_site_fract_z
_atom_site_U_iso_or_equiv
_atom_site_adp_type
_atom_site_occupancy
_atom_site_site_symmetry_order
_atom_site_calc_flag
_atom_site_refinement_flags_posn
_atom_site_refinement_flags_adp
_atom_site_refinement_flags_occupancy
_atom_site_disorder_assembly
_atom_site_disorder_group
O9 O 0.8696(3) 0.35048(12) 0.38403(10) 0.0187(5) Uani 1 1 d . . . . .
O2 O 0.1009(3) 0.18987(12) 0.12323(9) 0.0172(5) Uani 1 1 d . . . . .
O6 O 0.1676(3) 0.26924(12) 0.36260(9) 0.0163(5) Uani 1 1 d . . . . .
O16 O 0.0821(3) 0.52147(12) 0.13405(9) 0.0164(5) Uani 1 1 d . . . . .
O13 O 0.8152(3) 0.42425(12) 0.14176(9) 0.0177(5) Uani 1 1 d . . . . .
O15 O 0.1921(3) 0.49082(13) 0.06227(10) 0.0210(5) Uani 1 1 d . . . . .
O20 O 0.1498(3) 0.58925(12) 0.37561(8) 0.0143(5) Uani 1 1 d . . . . .
O12 O 0.3014(3) 0.42453(13) 0.19915(10) 0.0204(5) Uani 1 1 d . . . . .
O3 O 0.7501(3) 0.25658(14) 0.21147(9) 0.0186(5) Uani 1 1 d . . . . .
H3 H 0.767006 0.252509 0.241586 0.028 Uiso 1 1 calc GR . . . .
O4 O 0.6812(3) 0.25172(13) 0.30539(10) 0.0178(5) Uani 1 1 d . . . . .
O17 O 0.7285(3) 0.59528(14) 0.22231(9) 0.0189(5) Uani 1 1 d . . . . .
H17 H 0.746811 0.594917 0.252501 0.028 Uiso 1 1 calc GR . . . .
O10 O 0.2319(3) 0.43065(14) 0.29360(10) 0.0199(5) Uani 1 1 d . . . . .
H10 H 0.214148 0.430467 0.263382 0.030 Uiso 1 1 calc GR . . . .
O1 O 0.2122(3) 0.15342(13) 0.05367(10) 0.0234(6) Uani 1 1 d . . . . .
O11 O 0.9333(3) 0.42290(15) 0.24123(10) 0.0238(6) Uani 1 1 d . . . . .
O19 O 0.0285(3) 0.59098(15) 0.27649(9) 0.0213(5) Uani 1 1 d . . . . .
O18 O 0.6617(3) 0.59159(13) 0.31644(10) 0.0190(5) Uani 1 1 d . . . . .
O7 O 0.3167(3) 0.28700(13) 0.48921(10) 0.0229(6) Uani 1 1 d . . . . .
H7 H 0.321788 0.253546 0.506590 0.034 Uiso 1 1 calc GR . . . .
O5 O 0.0487(3) 0.26485(15) 0.26384(10) 0.0217(6) Uani 1 1 d . . . . .
O8 O 0.7574(3) 0.32382(13) 0.45612(11) 0.0264(6) Uani 1 1 d . . . . .
O21 O 0.1203(4) 0.52973(15) 0.47948(11) 0.0301(7) Uani 1 1 d . . . . .
H21 H 0.179373 0.513262 0.500504 0.045 Uiso 1 1 calc GR . . . .
O14 O 0.8405(5) 0.36492(18) 0.03838(12) 0.0459(10) Uani 1 1 d . . . . .
H14 H 0.800997 0.353557 0.011635 0.069 Uiso 1 1 calc GR . . . .
C56 C 0.1865(4) 0.53039(17) 0.09662(12) 0.0143(6) Uani 1 1 d . . . . .
C18 C 0.2070(4) 0.19508(17) 0.08656(12) 0.0159(6) Uani 1 1 d . . . . .
C38 C 0.7672(4) 0.36174(17) 0.42106(14) 0.0182(7) Uani 1 1 d . . . . .
C51 C 0.3980(4) 0.59165(16) 0.34566(12) 0.0140(6) Uani 1 1 d . . . . .
C6 C 0.5432(4) 0.25773(16) 0.15314(13) 0.0140(6) Uani 1 1 d . . . . .
H6 H 0.617954 0.260831 0.127566 0.017 Uiso 1 1 calc R . . . .
C24 C 0.5983(4) 0.42138(15) 0.36288(13) 0.0146(6) Uani 1 1 d . . . . .
C31 C 0.7231(4) 0.42158(16) 0.18315(13) 0.0152(6) Uani 1 1 d . . . . .
C8 C 0.4793(4) 0.25546(16) 0.24234(12) 0.0119(6) Uani 1 1 d . . . . .
C26 C 0.3894(4) 0.42619(16) 0.30150(14) 0.0157(6) Uani 1 1 d . . . . .
C32 C 0.5656(4) 0.42524(16) 0.17097(13) 0.0157(7) Uani 1 1 d . . . . .
C25 C 0.4391(4) 0.42792(16) 0.35183(14) 0.0154(6) Uani 1 1 d . . . . .
H25 H 0.365124 0.433431 0.377406 0.018 Uiso 1 1 calc R . . . .
C27 C 0.5021(4) 0.42247(16) 0.26264(13) 0.0143(7) Uani 1 1 d . . . . .
C44 C 0.5192(4) 0.59372(16) 0.16441(13) 0.0142(6) Uani 1 1 d . . . . .
H44 H 0.592831 0.597800 0.138586 0.017 Uiso 1 1 calc R . . . .
C5 C 0.3827(4) 0.25458(15) 0.14189(12) 0.0121(6) Uani 1 1 d . . . . .
C7 C 0.5920(4) 0.25621(15) 0.20307(13) 0.0132(6) Uani 1 1 d . . . . .
C42 C 0.2864(4) 0.59256(16) 0.10171(12) 0.0146(6) Uani 1 1 d . . . . .
C43 C 0.3596(4) 0.58896(15) 0.15382(12) 0.0131(6) Uani 1 1 d . . . . .
C35 C 0.7123(4) 0.42873(17) 0.10169(13) 0.0176(7) Uani 1 1 d . . . . .
C50 C 0.2395(4) 0.58842(16) 0.33372(12) 0.0131(6) Uani 1 1 d . . . . .
C28 C 0.6665(4) 0.41734(15) 0.27472(13) 0.0137(6) Uani 1 1 d . . . . .
C13 C 0.4159(4) 0.25869(16) 0.33369(13) 0.0137(6) Uani 1 1 d . . . . .
C47 C 0.2934(4) 0.58579(16) 0.24228(12) 0.0119(6) Uani 1 1 d . . . . .
C14 C 0.5375(4) 0.25477(16) 0.29501(12) 0.0132(6) Uani 1 1 d . . . . .
C9 C 0.3140(4) 0.25422(16) 0.23036(12) 0.0123(6) Uani 1 1 d . . . . .
C19 C 0.4312(4) 0.26020(17) 0.04711(13) 0.0178(7) Uani 1 1 d . . . . .
H19A H 0.501404 0.222775 0.048915 0.027 Uiso 1 1 calc GR . . . .
H19B H 0.491691 0.300362 0.049915 0.027 Uiso 1 1 calc GR . . . .
H19C H 0.376006 0.259707 0.015608 0.027 Uiso 1 1 calc GR . . . .
C1 C 0.1024(4) 0.24480(16) 0.15956(12) 0.0147(6) Uani 1 1 d . . . . .
H1 H 0.024570 0.237455 0.186314 0.018 Uiso 1 1 calc R . . . .
C45 C 0.5702(4) 0.59237(16) 0.21466(12) 0.0136(6) Uani 1 1 d . . . . .
C12 C 0.2589(4) 0.26206(16) 0.32127(13) 0.0141(6) Uani 1 1 d . . . . .
C49 C 0.1706(4) 0.58754(16) 0.28368(12) 0.0139(6) Uani 1 1 d . . . . .
C23 C 0.6701(4) 0.42457(16) 0.41501(13) 0.0156(6) Uani 1 1 d . . . . .
C11 C 0.1918(4) 0.26018(16) 0.27094(13) 0.0142(6) Uani 1 1 d . . . . .
C29 C 0.7121(4) 0.41295(16) 0.32457(13) 0.0152(6) Uani 1 1 d . . . . .
C10 C 0.2679(4) 0.25050(16) 0.18047(13) 0.0132(6) Uani 1 1 d . . . . .
C46 C 0.4591(4) 0.58973(17) 0.25394(12) 0.0131(6) Uani 1 1 d . . . . .
C52 C 0.5183(4) 0.59100(16) 0.30614(13) 0.0140(6) Uani 1 1 d . . . . .
C4 C 0.3111(4) 0.25662(16) 0.08977(12) 0.0148(6) Uani 1 1 d . . . . .
C33 C 0.4441(4) 0.42400(16) 0.20992(13) 0.0152(6) Uani 1 1 d . . . . .
C57 C 0.4050(4) 0.59978(18) 0.05892(12) 0.0179(7) Uani 1 1 d . . . . .
H57A H 0.473881 0.561857 0.058243 0.027 Uiso 1 1 calc GR . . . .
H57B H 0.467129 0.639156 0.063837 0.027 Uiso 1 1 calc GR . . . .
H57C H 0.348682 0.602874 0.027711 0.027 Uiso 1 1 calc GR . . . .
C54 C 0.2534(4) 0.59292(16) 0.41555(12) 0.0144(6) Uani 1 1 d . . . . .
C20 C 0.8770(4) 0.40378(17) 0.34594(13) 0.0168(6) Uani 1 1 d . . . . .
H20 H 0.953561 0.392942 0.319507 0.020 Uiso 1 1 calc R . . . .
C53 C 0.4065(4) 0.59478(16) 0.39908(12) 0.0142(6) Uani 1 1 d . . . . .
H53 H 0.497874 0.597528 0.418606 0.017 Uiso 1 1 calc R . . . .
C16 C 0.2705(4) 0.27038(17) 0.40244(13) 0.0162(6) Uani 1 1 d . . . . .
C37 C 0.5518(4) 0.43260(18) 0.45749(14) 0.0204(7) Uani 1 1 d . . . . .
H37A H 0.478559 0.396097 0.457216 0.031 Uiso 1 1 calc GR . . . .
H37B H 0.494365 0.473343 0.453247 0.031 Uiso 1 1 calc GR . . . .
H37C H 0.607495 0.433438 0.488879 0.031 Uiso 1 1 calc GR . . . .
C48 C 0.2461(4) 0.58228(15) 0.19242(13) 0.0135(6) Uani 1 1 d . . . . .
C3 C 0.1910(4) 0.31621(17) 0.08867(13) 0.0181(7) Uani 1 1 d . . . . .
H3A H 0.248216 0.357459 0.093522 0.022 Uiso 1 1 calc R . . . .
H3B H 0.138984 0.317984 0.056257 0.022 Uiso 1 1 calc R . . . .
C15 C 0.4240(4) 0.26381(16) 0.38748(13) 0.0145(6) Uani 1 1 d . . . . .
H15 H 0.514359 0.262829 0.407540 0.017 Uiso 1 1 calc R . . . .
C30 C 0.7901(4) 0.41971(17) 0.23356(13) 0.0166(7) Uani 1 1 d . . . . .
C39 C 0.0803(4) 0.57495(17) 0.17188(12) 0.0145(6) Uani 1 1 d . . . . .
H39 H 0.003934 0.565374 0.198662 0.017 Uiso 1 1 calc R . . . .
C34 C 0.5584(4) 0.42995(17) 0.11768(14) 0.0178(7) Uani 1 1 d . . . . .
H34 H 0.467629 0.433178 0.097937 0.021 Uiso 1 1 calc R . . . .
C17 C 0.1959(5) 0.2791(2) 0.45281(13) 0.0219(7) Uani 1 1 d . . . . .
H17A H 0.127495 0.317787 0.452609 0.026 Uiso 1 1 calc R . . . .
H17B H 0.131573 0.240646 0.460844 0.026 Uiso 1 1 calc R . . . .
C22 C 0.7961(4) 0.48168(17) 0.41367(13) 0.0175(7) Uani 1 1 d . . . . .
H22A H 0.743795 0.523368 0.406202 0.021 Uiso 1 1 calc R . . . .
H22B H 0.846445 0.485612 0.446246 0.021 Uiso 1 1 calc R . . . .
C41 C 0.1622(4) 0.65084(17) 0.10294(13) 0.0171(6) Uani 1 1 d . . . . .
H41A H 0.216694 0.692368 0.109308 0.021 Uiso 1 1 calc R . . . .
H41B H 0.109703 0.654151 0.070672 0.021 Uiso 1 1 calc R . . . .
C36 C 0.7874(5) 0.4299(2) 0.05086(14) 0.0246(8) Uani 1 1 d . . . . .
H36A H 0.710783 0.445024 0.026212 0.030 Uiso 1 1 calc R . . . .
H36B H 0.876639 0.460358 0.050768 0.030 Uiso 1 1 calc R . . . .
C21 C 0.9242(4) 0.46716(18) 0.37321(14) 0.0194(7) Uani 1 1 d . . . . .
H21A H 0.930417 0.503737 0.349689 0.023 Uiso 1 1 calc R . . . .
H21B H 1.027463 0.461711 0.388845 0.023 Uiso 1 1 calc R . . . .
C55 C 0.1779(4) 0.59362(18) 0.46601(13) 0.0200(7) Uani 1 1 d . . . . .
H55A H 0.254988 0.608214 0.490682 0.024 Uiso 1 1 calc R . . . .
H55B H 0.090378 0.624942 0.466065 0.024 Uiso 1 1 calc R . . . .
C2 C 0.0649(4) 0.30813(18) 0.13031(14) 0.0193(7) Uani 1 1 d . . . . .
H2A H 0.067354 0.346115 0.152591 0.023 Uiso 1 1 calc R . . . .
H2B H -0.040334 0.305167 0.115628 0.023 Uiso 1 1 calc R . . . .
C40 C 0.0370(4) 0.63855(18) 0.14437(14) 0.0191(7) Uani 1 1 d . . . . .
H40A H 0.035623 0.675497 0.167628 0.023 Uiso 1 1 calc R . . . .
H40B H -0.067869 0.634457 0.129564 0.023 Uiso 1 1 calc R . . . .

loop_
_atom_site_aniso_label
_atom_site_aniso_U_11
_atom_site_aniso_U_22
_atom_site_aniso_U_33
_atom_site_aniso_U_23
_atom_site_aniso_U_13
_atom_site_aniso_U_12
O9 0.0181(11) 0.0182(11) 0.0198(12) 0.0027(9) -0.0041(9) 0.0047(10)
O2 0.0156(11) 0.0209(12) 0.0151(11) -0.0027(9) 0.0012(9) -0.0049(10)
O6 0.0147(11) 0.0218(11) 0.0125(11) -0.0023(9) -0.0006(9) 0.0024(9)
O16 0.0153(11) 0.0199(11) 0.0140(11) -0.0021(9) 0.0012(9) -0.0039(9)
O13 0.0164(11) 0.0203(11) 0.0165(12) -0.0013(9) -0.0040(9) 0.0017(10)
O15 0.0215(12) 0.0210(12) 0.0204(12) -0.0058(10) 0.0013(10) -0.0037(10)
O20 0.0139(10) 0.0171(10) 0.0118(11) -0.0011(9) -0.0003(8) 0.0006(9)
O12 0.0134(11) 0.0233(12) 0.0246(13) 0.0004(10) -0.0057(9) 0.0001(10)
O3 0.0098(11) 0.0288(13) 0.0172(12) 0.0016(10) -0.0012(9) 0.0003(10)
O4 0.0126(11) 0.0210(11) 0.0198(12) 0.0012(9) -0.0036(9) -0.0002(10)
O17 0.0105(11) 0.0283(12) 0.0179(11) -0.0011(10) 0.0008(8) 0.0004(10)
O10 0.0114(11) 0.0252(12) 0.0231(12) 0.0018(10) -0.0038(9) 0.0002(10)
O1 0.0292(14) 0.0217(12) 0.0195(12) -0.0081(10) 0.0042(10) -0.0084(11)
O11 0.0114(11) 0.0390(15) 0.0208(13) 0.0011(11) -0.0020(9) -0.0007(11)
O19 0.0112(11) 0.0368(14) 0.0159(11) -0.0005(11) -0.0010(9) 0.0019(11)
O18 0.0118(11) 0.0231(11) 0.0220(12) 0.0000(10) -0.0031(9) -0.0002(10)
O7 0.0308(14) 0.0225(12) 0.0154(12) 0.0002(9) -0.0043(10) -0.0057(11)
O5 0.0111(11) 0.0366(15) 0.0175(12) -0.0025(11) -0.0013(9) 0.0037(10)
O8 0.0257(13) 0.0251(13) 0.0282(14) 0.0107(11) -0.0005(11) 0.0039(11)
O21 0.0325(15) 0.0368(15) 0.0209(13) 0.0119(11) -0.0088(11) -0.0145(13)
O14 0.063(2) 0.0500(19) 0.0244(15) -0.0174(14) -0.0197(15) 0.0339(18)
C56 0.0133(14) 0.0191(15) 0.0103(14) -0.0002(12) -0.0002(12) -0.0003(13)
C18 0.0153(14) 0.0185(15) 0.0138(15) 0.0008(12) -0.0020(12) -0.0024(13)
C38 0.0167(15) 0.0177(16) 0.0203(16) -0.0003(13) -0.0057(13) 0.0004(13)
C51 0.0149(15) 0.0124(13) 0.0147(15) -0.0007(12) -0.0010(12) -0.0002(12)
C6 0.0123(14) 0.0116(13) 0.0181(16) 0.0011(12) 0.0019(12) -0.0008(12)
C24 0.0159(15) 0.0086(13) 0.0194(16) 0.0005(11) -0.0009(12) -0.0003(12)
C31 0.0155(15) 0.0145(14) 0.0155(15) -0.0010(12) -0.0015(12) 0.0009(12)
C8 0.0095(14) 0.0114(13) 0.0147(15) -0.0008(11) -0.0013(12) 0.0005(12)
C26 0.0132(15) 0.0101(13) 0.0239(17) 0.0021(12) -0.0021(13) -0.0016(13)
C32 0.0165(15) 0.0112(13) 0.0195(17) 0.0006(12) -0.0051(13) -0.0005(12)
C25 0.0135(14) 0.0132(14) 0.0194(16) 0.0025(12) -0.0013(12) -0.0005(12)
C27 0.0120(14) 0.0115(14) 0.0193(17) 0.0015(12) -0.0036(13) -0.0019(12)
C44 0.0149(14) 0.0116(13) 0.0159(15) 0.0005(12) 0.0046(12) 0.0010(12)
C5 0.0126(14) 0.0088(12) 0.0149(15) 0.0005(11) -0.0003(12) 0.0009(12)
C7 0.0092(14) 0.0099(13) 0.0205(16) 0.0000(12) 0.0011(12) -0.0016(11)
C42 0.0155(14) 0.0134(14) 0.0150(15) -0.0002(12) -0.0009(12) 0.0004(13)
C43 0.0151(14) 0.0111(13) 0.0129(14) -0.0004(11) 0.0008(12) 0.0007(12)
C35 0.0204(15) 0.0151(14) 0.0173(16) -0.0012(12) -0.0072(13) 0.0018(13)
C50 0.0125(14) 0.0130(13) 0.0139(15) 0.0012(11) -0.0008(11) 0.0006(12)
C28 0.0117(15) 0.0111(13) 0.0182(16) -0.0003(12) -0.0025(12) 0.0005(12)
C13 0.0146(15) 0.0111(13) 0.0155(16) -0.0010(11) -0.0019(12) 0.0000(12)
C47 0.0105(14) 0.0114(13) 0.0138(14) 0.0003(11) -0.0006(11) 0.0009(11)
C14 0.0133(15) 0.0103(13) 0.0160(15) -0.0015(12) -0.0021(12) -0.0005(12)
C9 0.0093(14) 0.0125(13) 0.0151(15) -0.0004(11) 0.0002(11) 0.0001(12)
C19 0.0192(16) 0.0185(15) 0.0157(15) 0.0024(12) 0.0004(12) -0.0033(13)
C1 0.0108(14) 0.0197(15) 0.0135(15) -0.0031(12) -0.0013(11) -0.0012(13)
C45 0.0111(14) 0.0107(13) 0.0190(16) 0.0000(12) 0.0000(12) 0.0001(12)
C12 0.0146(15) 0.0141(14) 0.0135(15) -0.0022(11) 0.0017(12) 0.0006(12)
C49 0.0141(14) 0.0141(14) 0.0136(15) -0.0013(12) -0.0003(11) 0.0011(12)
C23 0.0146(14) 0.0139(14) 0.0183(16) 0.0009(12) -0.0029(12) -0.0007(13)
C11 0.0123(14) 0.0153(14) 0.0150(16) -0.0021(12) -0.0012(12) 0.0005(12)
C29 0.0109(14) 0.0134(14) 0.0213(16) 0.0004(12) -0.0022(12) 0.0014(11)
C10 0.0105(14) 0.0117(13) 0.0172(16) -0.0007(11) -0.0020(12) 0.0007(11)
C46 0.0118(15) 0.0126(13) 0.0148(15) -0.0012(12) 0.0001(12) 0.0005(12)
C52 0.0116(13) 0.0116(13) 0.0190(16) 0.0001(13) -0.0024(11) -0.0013(12)
C4 0.0160(15) 0.0128(14) 0.0156(15) -0.0013(11) -0.0008(12) -0.0009(13)
C33 0.0160(15) 0.0107(13) 0.0189(17) 0.0008(12) -0.0047(12) 0.0009(12)
C57 0.0215(16) 0.0198(15) 0.0125(14) 0.0019(12) 0.0029(12) -0.0032(14)
C54 0.0179(14) 0.0133(13) 0.0121(14) 0.0001(11) -0.0024(12) 0.0003(12)
C20 0.0141(14) 0.0202(15) 0.0162(15) 0.0022(13) -0.0032(12) 0.0014(13)
C53 0.0163(14) 0.0134(14) 0.0129(14) 0.0006(11) -0.0027(11) 0.0009(13)
C16 0.0192(15) 0.0158(14) 0.0135(15) -0.0002(11) -0.0033(13) -0.0013(13)
C37 0.0199(15) 0.0214(16) 0.0198(17) 0.0010(13) 0.0005(13) -0.0006(14)
C48 0.0104(13) 0.0125(14) 0.0175(15) 0.0005(12) -0.0009(12) 0.0001(11)
C3 0.0168(15) 0.0163(15) 0.0212(17) 0.0029(12) -0.0020(13) -0.0002(13)
C15 0.0178(15) 0.0123(14) 0.0133(15) 0.0012(11) -0.0026(12) 0.0003(12)
C30 0.0138(14) 0.0163(15) 0.0196(16) 0.0011(12) -0.0042(12) 0.0002(12)
C39 0.0124(14) 0.0207(15) 0.0102(14) -0.0010(12) -0.0013(11) 0.0000(12)
C34 0.0198(16) 0.0142(14) 0.0194(17) -0.0018(12) -0.0084(13) -0.0018(13)
C17 0.0223(17) 0.0301(18) 0.0132(16) -0.0020(13) -0.0007(13) -0.0006(15)
C22 0.0168(15) 0.0170(15) 0.0189(16) -0.0025(12) -0.0013(13) -0.0022(13)
C41 0.0193(15) 0.0179(14) 0.0142(15) 0.0019(12) -0.0015(13) 0.0029(13)
C36 0.0282(18) 0.0295(18) 0.0162(16) -0.0031(14) -0.0032(14) 0.0061(16)
C21 0.0137(14) 0.0245(17) 0.0200(17) -0.0011(13) -0.0025(13) -0.0051(13)
C55 0.0235(16) 0.0230(16) 0.0135(15) -0.0003(13) -0.0003(12) -0.0010(14)
C2 0.0163(15) 0.0233(17) 0.0181(16) -0.0002(13) -0.0039(13) 0.0056(13)
C40 0.0153(15) 0.0230(16) 0.0188(17) 0.0000(13) -0.0019(12) 0.0047(14)

loop_
_atom_type_symbol
_atom_type_description
_atom_type_scat_dispersion_real
_atom_type_scat_dispersion_imag
_atom_type_scat_source
C C 0.0181 0.0091 'International Tables Vol C Tables 4.2.6.8 and 6.1.1.4'
H H 0.0000 0.0000 'International Tables Vol C Tables 4.2.6.8 and 6.1.1.4'
O O 0.0492 0.0322 'International Tables Vol C Tables 4.2.6.8 and 6.1.1.4'

loop_
_geom_angle_atom_site_label_1
_geom_angle_atom_site_label_2
_geom_angle_atom_site_label_3
_geom_angle
_geom_angle_site_symmetry_1
_geom_angle_site_symmetry_3
_geom_angle_publ_flag
C38 O9 C20 114.4(3) . . ?
C18 O2 C1 114.8(3) . . ?
C12 O6 C16 106.0(3) . . ?
C56 O16 C39 114.7(2) . . ?
C31 O13 C35 106.1(3) . . ?
C50 O20 C54 106.7(2) . . ?
C7 O3 H3 109.5 . . ?
C45 O17 H17 109.5 . . ?
C26 O10 H10 109.5 . . ?
C17 O7 H7 109.5 . . ?
C55 O21 H21 109.5 . . ?
C36 O14 H14 109.5 . . ?
O16 C56 C42 114.0(3) . . ?
O15 C56 O16 119.9(3) . . ?
O15 C56 C42 126.1(3) . . ?
O2 C18 C4 114.2(3) . . ?
O1 C18 O2 120.0(3) . . ?
O1 C18 C4 125.8(3) . . ?
O9 C38 C23 114.4(3) . . ?
O8 C38 O9 120.6(3) . . ?
O8 C38 C23 125.0(3) . . ?
C50 C51 C52 120.3(3) . . ?
C50 C51 C53 106.4(3) . . ?
C53 C51 C52 133.3(3) . . ?
C5 C6 H6 120.2 . . ?
C5 C6 C7 119.5(3) . . ?
C7 C6 H6 120.2 . . ?
C25 C24 C23 125.3(3) . . ?
C25 C24 C29 121.1(3) . . ?
C29 C24 C23 113.6(3) . . ?
O13 C31 C32 111.1(3) . . ?
O13 C31 C30 122.3(3) . . ?
C32 C31 C30 126.5(3) . . ?
C7 C8 C14 118.7(3) . . ?
C7 C8 C9 119.2(3) . . ?
C9 C8 C14 122.1(3) . . ?
O10 C26 C25 116.1(3) . . ?
O10 C26 C27 123.5(3) . . ?
C25 C26 C27 120.3(3) . . ?
C31 C32 C33 120.6(3) . . ?
C31 C32 C34 106.4(3) . . ?
C34 C32 C33 133.0(3) . . ?
C24 C25 C26 119.4(3) . . ?
C24 C25 H25 120.3 . . ?
C26 C25 H25 120.3 . . ?
C26 C27 C28 119.5(3) . . ?
C26 C27 C33 118.3(3) . . ?
C28 C27 C33 122.2(3) . . ?
C43 C44 H44 120.3 . . ?
C43 C44 C45 119.4(3) . . ?
C45 C44 H44 120.3 . . ?
C6 C5 C10 120.7(3) . . ?
C6 C5 C4 125.8(3) . . ?
C10 C5 C4 113.4(3) . . ?
O3 C7 C6 116.7(3) . . ?
O3 C7 C8 122.6(3) . . ?
C6 C7 C8 120.8(3) . . ?
C56 C42 C43 105.5(3) . . ?
C56 C42 C57 112.0(3) . . ?
C56 C42 C41 104.6(3) . . ?
C43 C42 C57 115.1(3) . . ?
C43 C42 C41 106.6(3) . . ?
C57 C42 C41 112.3(3) . . ?
C44 C43 C42 125.4(3) . . ?
C44 C43 C48 121.2(3) . . ?
C48 C43 C42 113.4(3) . . ?
O13 C35 C36 116.0(3) . . ?
C34 C35 O13 110.8(3) . . ?
C34 C35 C36 133.2(3) . . ?
O20 C50 C51 110.5(3) . . ?
O20 C50 C49 122.5(3) . . ?
C51 C50 C49 126.9(3) . . ?
C27 C28 C30 120.1(3) . . ?
C29 C28 C27 119.3(3) . . ?
C29 C28 C30 120.6(3) . . ?
C12 C13 C14 120.7(3) . . ?
C12 C13 C15 106.5(3) . . ?
C15 C13 C14 132.6(3) . . ?
C46 C47 C49 120.3(3) . . ?
C48 C47 C49 120.3(3) . . ?
C48 C47 C46 119.3(3) . . ?
O4 C14 C8 122.1(3) . . ?
O4 C14 C13 121.9(3) . . ?
C13 C14 C8 116.0(3) . . ?
C8 C9 C11 120.4(3) . . ?
C10 C9 C8 119.2(3) . . ?
C10 C9 C11 120.4(3) . . ?
H19A C19 H19B 109.5 . . ?
H19A C19 H19C 109.5 . . ?
H19B C19 H19C 109.5 . . ?
C4 C19 H19A 109.5 . . ?
C4 C19 H19B 109.5 . . ?
C4 C19 H19C 109.5 . . ?
O2 C1 H1 111.1 . . ?
O2 C1 C10 108.0(3) . . ?
O2 C1 C2 106.9(3) . . ?
C10 C1 H1 111.1 . . ?
C10 C1 C2 108.4(3) . . ?
C2 C1 H1 111.1 . . ?
O17 C45 C44 116.4(3) . . ?
O17 C45 C46 123.1(3) . . ?
C46 C45 C44 120.6(3) . . ?
O6 C12 C13 110.9(3) . . ?
O6 C12 C11 122.3(3) . . ?
C13 C12 C11 126.7(3) . . ?
O19 C49 C50 122.5(3) . . ?
O19 C49 C47 124.0(3) . . ?
C50 C49 C47 113.5(3) . . ?
C38 C23 C24 106.0(3) . . ?
C38 C23 C22 104.6(3) . . ?
C24 C23 C22 106.2(3) . . ?
C37 C23 C38 111.3(3) . . ?
C37 C23 C24 115.4(3) . . ?
C37 C23 C22 112.5(3) . . ?
O5 C11 C9 124.8(3) . . ?
O5 C11 C12 121.5(3) . . ?
C12 C11 C9 113.7(3) . . ?
C24 C29 C20 111.3(3) . . ?
C28 C29 C24 120.0(3) . . ?
C28 C29 C20 128.6(3) . . ?
C5 C10 C1 111.5(3) . . ?
C9 C10 C5 120.3(3) . . ?
C9 C10 C1 128.2(3) . . ?
C47 C46 C52 122.3(3) . . ?
C45 C46 C47 119.2(3) . . ?
C45 C46 C52 118.5(3) . . ?
O18 C52 C51 121.0(3) . . ?
O18 C52 C46 122.5(3) . . ?
C51 C52 C46 116.5(3) . . ?
C18 C4 C19 112.2(3) . . ?
C18 C4 C3 104.7(3) . . ?
C5 C4 C18 105.0(3) . . ?
C5 C4 C19 115.0(3) . . ?
C5 C4 C3 107.1(3) . . ?
C19 C4 C3 112.1(3) . . ?
O12 C33 C32 121.1(3) . . ?
O12 C33 C27 122.6(3) . . ?
C32 C33 C27 116.4(3) . . ?
C42 C57 H57A 109.5 . . ?
C42 C57 H57B 109.5 . . ?
C42 C57 H57C 109.5 . . ?
H57A C57 H57B 109.5 . . ?
H57A C57 H57C 109.5 . . ?
H57B C57 H57C 109.5 . . ?
O20 C54 C55 115.5(3) . . ?
C53 C54 O20 110.5(3) . . ?
C53 C54 C55 134.0(3) . . ?
O9 C20 C29 108.0(3) . . ?
O9 C20 H20 111.1 . . ?
O9 C20 C21 107.0(3) . . ?
C29 C20 H20 111.1 . . ?
C29 C20 C21 108.5(3) . . ?
C21 C20 H20 111.1 . . ?
C51 C53 H53 127.1 . . ?
C54 C53 C51 105.9(3) . . ?
C54 C53 H53 127.1 . . ?
O6 C16 C17 115.8(3) . . ?
C15 C16 O6 111.8(3) . . ?
C15 C16 C17 132.5(3) . . ?
C23 C37 H37A 109.5 . . ?
C23 C37 H37B 109.5 . . ?
C23 C37 H37C 109.5 . . ?
H37A C37 H37B 109.5 . . ?
H37A C37 H37C 109.5 . . ?
H37B C37 H37C 109.5 . . ?
C43 C48 C39 111.8(3) . . ?
C47 C48 C43 120.0(3) . . ?
C47 C48 C39 128.2(3) . . ?
C4 C3 H3A 109.6 . . ?
C4 C3 H3B 109.6 . . ?
H3A C3 H3B 108.1 . . ?
C2 C3 C4 110.3(3) . . ?
C2 C3 H3A 109.6 . . ?
C2 C3 H3B 109.6 . . ?
C13 C15 H15 127.6 . . ?
C16 C15 C13 104.8(3) . . ?
C16 C15 H15 127.6 . . ?
O11 C30 C31 122.2(3) . . ?
O11 C30 C28 123.8(3) . . ?
C31 C30 C28 113.9(3) . . ?
O16 C39 C48 108.1(2) . . ?
O16 C39 H39 111.2 . . ?
O16 C39 C40 106.8(3) . . ?
C48 C39 H39 111.2 . . ?
C48 C39 C40 108.3(3) . . ?
C40 C39 H39 111.2 . . ?
C32 C34 H34 127.2 . . ?
C35 C34 C32 105.7(3) . . ?
C35 C34 H34 127.2 . . ?
O7 C17 C16 109.2(3) . . ?
O7 C17 H17A 109.8 . . ?
O7 C17 H17B 109.8 . . ?
C16 C17 H17A 109.8 . . ?
C16 C17 H17B 109.8 . . ?
H17A C17 H17B 108.3 . . ?
C23 C22 H22A 109.6 . . ?
C23 C22 H22B 109.6 . . ?
H22A C22 H22B 108.1 . . ?
C21 C22 C23 110.3(3) . . ?
C21 C22 H22A 109.6 . . ?
C21 C22 H22B 109.6 . . ?
C42 C41 H41A 109.6 . . ?
C42 C41 H41B 109.6 . . ?
H41A C41 H41B 108.1 . . ?
C40 C41 C42 110.3(3) . . ?
C40 C41 H41A 109.6 . . ?
C40 C41 H41B 109.6 . . ?
O14 C36 C35 109.3(3) . . ?
O14 C36 H36A 109.8 . . ?
O14 C36 H36B 109.8 . . ?
C35 C36 H36A 109.8 . . ?
C35 C36 H36B 109.8 . . ?
H36A C36 H36B 108.3 . . ?
C20 C21 C22 108.0(3) . . ?
C20 C21 H21A 110.1 . . ?
C20 C21 H21B 110.1 . . ?
C22 C21 H21A 110.1 . . ?
C22 C21 H21B 110.1 . . ?
H21A C21 H21B 108.4 . . ?
O21 C55 C54 111.4(3) . . ?
O21 C55 H55A 109.3 . . ?
O21 C55 H55B 109.3 . . ?
C54 C55 H55A 109.3 . . ?
C54 C55 H55B 109.3 . . ?
H55A C55 H55B 108.0 . . ?
C1 C2 C3 108.3(3) . . ?
C1 C2 H2A 110.0 . . ?
C1 C2 H2B 110.0 . . ?
C3 C2 H2A 110.0 . . ?
C3 C2 H2B 110.0 . . ?
H2A C2 H2B 108.4 . . ?
C39 C40 C41 108.5(3) . . ?
C39 C40 H40A 110.0 . . ?
C39 C40 H40B 110.0 . . ?
C41 C40 H40A 110.0 . . ?
C41 C40 H40B 110.0 . . ?
H40A C40 H40B 108.4 . . ?

loop_
_geom_bond_atom_site_label_1
_geom_bond_atom_site_label_2
_geom_bond_distance
_geom_bond_site_symmetry_2
_geom_bond_publ_flag
O9 C38 1.330(5) . ?
O9 C20 1.481(4) . ?
O2 C18 1.328(4) . ?
O2 C1 1.472(4) . ?
O6 C12 1.351(4) . ?
O6 C16 1.371(4) . ?
O16 C56 1.342(4) . ?
O16 C39 1.478(4) . ?
O13 C31 1.350(4) . ?
O13 C35 1.378(4) . ?
O15 C56 1.216(4) . ?
O20 C50 1.349(4) . ?
O20 C54 1.378(4) . ?
O12 C33 1.235(4) . ?
O3 H3 0.8200 . ?
O3 C7 1.349(4) . ?
O4 C14 1.242(4) . ?
O17 H17 0.8200 . ?
O17 C45 1.349(4) . ?
O10 H10 0.8200 . ?
O10 C26 1.344(4) . ?
O1 C18 1.216(5) . ?
O11 C30 1.224(4) . ?
O19 C49 1.213(4) . ?
O18 C52 1.237(4) . ?
O7 H7 0.8200 . ?
O7 C17 1.414(4) . ?
O5 C11 1.222(4) . ?
O8 C38 1.211(5) . ?
O21 H21 0.8200 . ?
O21 C55 1.423(5) . ?
O14 H14 0.8200 . ?
O14 C36 1.425(5) . ?
C56 C42 1.516(5) . ?
C18 C4 1.522(5) . ?
C38 C23 1.517(5) . ?
C51 C50 1.373(4) . ?
C51 C52 1.461(5) . ?
C51 C53 1.428(4) . ?
C6 H6 0.9300 . ?
C6 C5 1.385(4) . ?
C6 C7 1.394(5) . ?
C24 C25 1.378(4) . ?
C24 C23 1.517(5) . ?
C24 C29 1.410(5) . ?
C31 C32 1.366(4) . ?
C31 C30 1.459(5) . ?
C8 C7 1.413(5) . ?
C8 C14 1.488(4) . ?
C8 C9 1.427(4) . ?
C26 C25 1.407(5) . ?
C26 C27 1.407(5) . ?
C32 C33 1.458(5) . ?
C32 C34 1.426(5) . ?
C25 H25 0.9300 . ?
C27 C28 1.424(4) . ?
C27 C33 1.489(5) . ?
C44 H44 0.9300 . ?
C44 C43 1.375(5) . ?
C44 C45 1.408(5) . ?
C5 C10 1.414(5) . ?
C5 C4 1.516(4) . ?
C42 C43 1.522(4) . ?
C42 C57 1.523(4) . ?
C42 C41 1.573(5) . ?
C43 C48 1.411(4) . ?
C35 C34 1.363(5) . ?
C35 C36 1.496(5) . ?
C50 C49 1.455(4) . ?
C28 C29 1.387(5) . ?
C28 C30 1.513(5) . ?
C13 C14 1.455(5) . ?
C13 C12 1.363(5) . ?
C13 C15 1.440(5) . ?
C47 C49 1.513(4) . ?
C47 C46 1.430(4) . ?
C47 C48 1.390(5) . ?
C9 C11 1.498(4) . ?
C9 C10 1.388(5) . ?
C19 H19A 0.9600 . ?
C19 H19B 0.9600 . ?
C19 H19C 0.9600 . ?
C19 C4 1.523(5) . ?
C1 H1 0.9800 . ?
C1 C10 1.504(4) . ?
C1 C2 1.530(5) . ?
C45 C46 1.405(4) . ?
C12 C11 1.457(4) . ?
C23 C37 1.517(5) . ?
C23 C22 1.566(5) . ?
C29 C20 1.511(4) . ?
C46 C52 1.479(4) . ?
C4 C3 1.570(5) . ?
C57 H57A 0.9600 . ?
C57 H57B 0.9600 . ?
C57 H57C 0.9600 . ?
C54 C53 1.362(5) . ?
C54 C55 1.489(5) . ?
C20 H20 0.9800 . ?
C20 C21 1.524(5) . ?
C53 H53 0.9300 . ?
C16 C15 1.358(5) . ?
C16 C17 1.493(5) . ?
C37 H37A 0.9600 . ?
C37 H37B 0.9600 . ?
C37 H37C 0.9600 . ?
C48 C39 1.506(4) . ?
C3 H3A 0.9700 . ?
C3 H3B 0.9700 . ?
C3 C2 1.545(5) . ?
C15 H15 0.9300 . ?
C39 H39 0.9800 . ?
C39 C40 1.522(5) . ?
C34 H34 0.9300 . ?
C17 H17A 0.9700 . ?
C17 H17B 0.9700 . ?
C22 H22A 0.9700 . ?
C22 H22B 0.9700 . ?
C22 C21 1.553(5) . ?
C41 H41A 0.9700 . ?
C41 H41B 0.9700 . ?
C41 C40 1.547(5) . ?
C36 H36A 0.9700 . ?
C36 H36B 0.9700 . ?
C21 H21A 0.9700 . ?
C21 H21B 0.9700 . ?
C55 H55A 0.9700 . ?
C55 H55B 0.9700 . ?
C2 H2A 0.9700 . ?
C2 H2B 0.9700 . ?
C40 H40A 0.9700 . ?
C40 H40B 0.9700 . ?
